data_2236495
loop_
_publ_author_name
'Hill, Tania N.'
'Roodt, Andreas'

_publ_section_title
;
 (Nitrato-\k<i>O</i>)tris[tris(4-fluorophenyl)phosphane-\k<i>P</i>]copper(I)
;
_journal_coeditor_code MW2090
_journal_issue 11
_journal_name_full 'Acta Crystallographica Section E'
_journal_page_first m1396
_journal_page_last m1397
_journal_paper_doi 10.1107/S1600536812043346
_journal_volume 68
_journal_year 2012
_chemical_formula_iupac '[Cu (N O3) (C18 H12 F3 P)3]'
_chemical_formula_moiety 'C54 H36 Cu F9 N O3 P3'
_chemical_formula_sum 'C54 H36 Cu F9 N O3 P3'
_chemical_formula_weight 1074.29
_chemical_name_systematic
;
(Nitrato-\k<i>O</i>)tris[tris(4-fluorophenyl)phosphane-\k<i>P</i>]copper(I)
;
_space_group_IT_number 2
_symmetry_cell_setting triclinic
_symmetry_space_group_name_Hall '-P 1'
_symmetry_space_group_name_H-M 'P -1'
_audit_creation_method 'WinGX routine CIF_UPDATE'
_cell_angle_alpha 85.274(2)
_cell_angle_beta 86.8430(10)
_cell_angle_gamma 74.9540(10)
_cell_formula_units_Z 2
_cell_length_a 9.3861(3)
_cell_length_b 12.2552(4)
_cell_length_c 21.4820(7)
_cell_measurement_reflns_used 9076
_cell_measurement_temperature 100(2)
_cell_measurement_theta_max 28.23
_cell_measurement_theta_min 2.48
_cell_volume 2376.76(13)
_computing_cell_refinement 'SAINT-Plus (Bruker, 2004)'
_computing_data_collection 'APEX2 (Bruker, 2005)'
_computing_data_reduction 'SAINT-Plus and XPREP (Bruker, 2004)'
_computing_molecular_graphics 'DIAMOND (Brandenburg & Putz, 2005)'
_computing_publication_material 'WinGX (Farrugia, 1999)'
_computing_structure_refinement 'SHELXL97 (Sheldrick, 2008)'
_computing_structure_solution 'SHELXS97 (Sheldrick, 2008)'
_diffrn_ambient_temperature 100(2)
_diffrn_detector_area_resol_mean 512
_diffrn_measured_fraction_theta_full 0.98
_diffrn_measured_fraction_theta_max 0.98
_diffrn_measurement_device_type 'Bruker X8 APEXII 4K KappaCCD'
_diffrn_measurement_method '\f and \w scans'
_diffrn_radiation_monochromator graphite
_diffrn_radiation_source 'sealed tube'
_diffrn_radiation_type MoK\a
_diffrn_radiation_wavelength 0.71073
_diffrn_reflns_av_R_equivalents 0.0299
_diffrn_reflns_limit_h_max 12
_diffrn_reflns_limit_h_min -9
_diffrn_reflns_limit_k_max 16
_diffrn_reflns_limit_k_min -16
_diffrn_reflns_limit_l_max 27
_diffrn_reflns_limit_l_min -28
_diffrn_reflns_number 28458
_diffrn_reflns_theta_full 28.46
_diffrn_reflns_theta_max 28.46
_diffrn_reflns_theta_min 2.41
_diffrn_standards_decay_% 0
_diffrn_standards_interval_count 0
_diffrn_standards_number 0
_exptl_absorpt_coefficient_mu 0.642
_exptl_absorpt_correction_T_max 0.9504
_exptl_absorpt_correction_T_min 0.7924
_exptl_absorpt_correction_type multi-scan
_exptl_absorpt_process_details '(SADABS; Bruker, 2004)'
_exptl_crystal_colour colourless
_exptl_crystal_density_diffrn 1.501
_exptl_crystal_density_method 'not measured'
_exptl_crystal_description column
_exptl_crystal_F_000 1092
_exptl_crystal_size_max 0.38
_exptl_crystal_size_mid 0.11
_exptl_crystal_size_min 0.08
_refine_diff_density_max 0.404
_refine_diff_density_min -0.411
_refine_ls_extinction_method none
_refine_ls_goodness_of_fit_ref 1.052
_refine_ls_hydrogen_treatment constr
_refine_ls_matrix_type full
_refine_ls_number_parameters 640
_refine_ls_number_reflns 11760
_refine_ls_number_restraints 0
_refine_ls_restrained_S_all 1.052
_refine_ls_R_factor_gt 0.0346
_refine_ls_shift/su_max 0.001
_refine_ls_structure_factor_coef Fsqd
_refine_ls_weighting_details 'calc w=1/[\s^2^(Fo^2^)+(0.0333P)^2^+0.8637P] where P=(Fo^2^+2Fc^2^)/3'
_refine_ls_weighting_scheme calc
_refine_ls_wR_factor_ref 0.0846
_reflns_number_gt 9439
_reflns_number_total 11760
_reflns_threshold_expression I>2\s(I)
_cod_data_source_file mw2090.cif
_cod_data_source_block I
_cod_database_code 2236495
_cod_database_fobs_code 2236495

loop_
_symmetry_equiv_pos_as_xyz
'x, y, z'
'-x, -y, -z'

loop_
_atom_site_type_symbol
_atom_site_label
_atom_site_fract_x
_atom_site_fract_y
_atom_site_fract_z
_atom_site_U_iso_or_equiv
_atom_site_adp_type
_atom_site_calc_flag
_atom_site_refinement_flags
_atom_site_occupancy
C C111 0.64094(18) 1.01573(14) 0.27195(8) 0.0156(3) Uani d . 1
C C112 0.68685(19) 1.07502(15) 0.21964(9) 0.0188(4) Uani d . 1
H H112 0.7894 1.0632 0.2097 0.023 Uiso calc R 1
C C113 0.5860(2) 1.15064(16) 0.18194(9) 0.0214(4) Uani d . 1
H H113 0.6179 1.1905 0.1463 0.026 Uiso calc R 1
C C114 0.4384(2) 1.16645(16) 0.19755(9) 0.0224(4) Uani d . 1
C C115 0.3879(2) 1.11255(17) 0.24917(9) 0.0236(4) Uani d . 1
H H115 0.2851 1.1269 0.2592 0.028 Uiso calc R 1
C C116 0.49013(19) 1.03644(16) 0.28659(9) 0.0200(4) Uani d . 1
H H116 0.4569 0.9981 0.3225 0.024 Uiso calc R 1
C C121 0.88511(18) 0.99336(15) 0.35054(8) 0.0164(4) Uani d . 1
C C122 1.0241(2) 0.93895(17) 0.37273(9) 0.0235(4) Uani d . 1
H H122 1.0636 0.8604 0.3679 0.028 Uiso calc R 1
C C123 1.1054(2) 0.99874(18) 0.40190(10) 0.0302(5) Uani d . 1
H H123 1.2002 0.9621 0.4172 0.036 Uiso calc R 1
C C124 1.0452(2) 1.11196(18) 0.40800(10) 0.0300(5) Uani d . 1
C C125 0.9084(2) 1.16862(18) 0.38719(11) 0.0338(5) Uani d . 1
H H125 0.8696 1.2471 0.3925 0.041 Uiso calc R 1
C C126 0.8282(2) 1.10793(16) 0.35806(10) 0.0261(4) Uani d . 1
H H126 0.7333 1.1454 0.3431 0.031 Uiso calc R 1
C C131 0.67292(18) 0.86418(15) 0.38106(8) 0.0155(3) Uani d . 1
C C132 0.67507(19) 0.89769(15) 0.44123(8) 0.0183(4) Uani d . 1
H H132 0.7372 0.9443 0.4497 0.022 Uiso calc R 1
C C133 0.5868(2) 0.86338(16) 0.48895(9) 0.0217(4) Uani d . 1
H H133 0.5892 0.885 0.5303 0.026 Uiso calc R 1
C C134 0.4963(2) 0.79770(16) 0.47510(9) 0.0214(4) Uani d . 1
C C135 0.49013(19) 0.76214(15) 0.41629(9) 0.0202(4) Uani d . 1
H H135 0.4258 0.717 0.4082 0.024 Uiso calc R 1
C C136 0.58129(19) 0.79473(15) 0.36951(9) 0.0177(4) Uani d . 1
H H136 0.5817 0.7695 0.3288 0.021 Uiso calc R 1
C C211 0.84201(19) 0.55517(15) 0.36385(8) 0.0169(4) Uani d . 1
C C212 0.88652(19) 0.60020(16) 0.41492(9) 0.0203(4) Uani d . 1
H H212 0.956 0.6446 0.4086 0.024 Uiso calc R 1
C C213 0.8305(2) 0.58076(18) 0.47462(9) 0.0259(4) Uani d . 1
H H213 0.861 0.6106 0.5095 0.031 Uiso calc R 1
C C214 0.7292(2) 0.51683(18) 0.48172(9) 0.0286(5) Uani d . 1
C C215 0.6808(2) 0.47230(17) 0.43309(10) 0.0296(5) Uani d . 1
H H215 0.6102 0.429 0.4399 0.036 Uiso calc R 1
C C216 0.7382(2) 0.49225(16) 0.37315(9) 0.0225(4) Uani d . 1
H H216 0.706 0.4626 0.3385 0.027 Uiso calc R 1
C C221 1.10916(18) 0.48680(15) 0.29250(8) 0.0161(4) Uani d . 1
C C222 1.2149(2) 0.49938(16) 0.24626(9) 0.0225(4) Uani d . 1
H H222 1.1869 0.5508 0.2108 0.027 Uiso calc R 1
C C223 1.3602(2) 0.43753(17) 0.25149(11) 0.0288(5) Uani d . 1
H H223 1.4323 0.4455 0.2198 0.035 Uiso calc R 1
C C224 1.3979(2) 0.36487(17) 0.30303(10) 0.0269(4) Uani d . 1
C C225 1.2974(2) 0.34649(18) 0.34868(10) 0.0297(5) Uani d . 1
H H225 1.3265 0.2931 0.3832 0.036 Uiso calc R 1
C C226 1.1516(2) 0.40819(17) 0.34301(9) 0.0249(4) Uani d . 1
H H226 1.0797 0.3967 0.374 0.03 Uiso calc R 1
C C231 0.83035(18) 0.52013(15) 0.23431(8) 0.0155(3) Uani d . 1
C C232 0.70057(19) 0.58837(16) 0.20949(8) 0.0182(4) Uani d . 1
H H232 0.6622 0.6624 0.2232 0.022 Uiso calc R 1
C C233 0.6262(2) 0.55066(17) 0.16533(9) 0.0236(4) Uani d . 1
H H233 0.5381 0.5978 0.1482 0.028 Uiso calc R 1
C C234 0.6842(2) 0.44263(18) 0.14708(9) 0.0238(4) Uani d . 1
C C235 0.8096(2) 0.37125(17) 0.17122(10) 0.0263(4) Uani d . 1
H H235 0.8451 0.2964 0.1582 0.032 Uiso calc R 1
C C236 0.8839(2) 0.41083(16) 0.21519(9) 0.0224(4) Uani d . 1
H H236 0.9716 0.363 0.2322 0.027 Uiso calc R 1
C C311 1.04880(18) 0.69465(14) 0.10744(8) 0.0140(3) Uani d . 1
C C312 1.18958(18) 0.70551(15) 0.08908(8) 0.0168(4) Uani d . 1
H H312 1.2172 0.7721 0.0972 0.02 Uiso calc R 1
C C313 1.2899(2) 0.62024(16) 0.05907(9) 0.0214(4) Uani d . 1
H H313 1.3852 0.6283 0.0459 0.026 Uiso calc R 1
C C314 1.2481(2) 0.52395(16) 0.04881(9) 0.0212(4) Uani d . 1
C C315 1.1117(2) 0.50835(16) 0.06709(9) 0.0224(4) Uani d . 1
H H315 1.0865 0.4404 0.0598 0.027 Uiso calc R 1
C C316 1.0117(2) 0.59482(15) 0.09661(9) 0.0192(4) Uani d . 1
H H316 0.9168 0.5858 0.1096 0.023 Uiso calc R 1
C C321 0.74569(18) 0.81865(14) 0.10980(8) 0.0144(3) Uani d . 1
C C322 0.61174(19) 0.85818(15) 0.14206(9) 0.0177(4) Uani d . 1
H H322 0.6108 0.8702 0.1852 0.021 Uiso calc R 1
C C323 0.4793(2) 0.88015(16) 0.11152(10) 0.0244(4) Uani d . 1
H H323 0.3876 0.9072 0.1332 0.029 Uiso calc R 1
C C324 0.4848(2) 0.86173(16) 0.04930(10) 0.0241(4) Uani d . 1
C C325 0.6133(2) 0.82046(17) 0.01569(9) 0.0248(4) Uani d . 1
H H325 0.6123 0.8071 -0.0272 0.03 Uiso calc R 1
C C326 0.7452(2) 0.79875(16) 0.04667(8) 0.0196(4) Uani d . 1
H H326 0.8361 0.7701 0.0246 0.024 Uiso calc R 1
C C331 0.96604(18) 0.93534(14) 0.12332(8) 0.0137(3) Uani d . 1
C C332 0.8948(2) 1.00834(15) 0.07499(9) 0.0200(4) Uani d . 1
H H332 0.8237 0.9868 0.0522 0.024 Uiso calc R 1
C C333 0.9262(2) 1.11221(16) 0.05949(9) 0.0225(4) Uani d . 1
H H333 0.8762 1.1625 0.027 0.027 Uiso calc R 1
C C334 1.0311(2) 1.13997(15) 0.09233(9) 0.0190(4) Uani d . 1
C C335 1.1049(2) 1.07060(16) 0.14004(9) 0.0210(4) Uani d . 1
H H335 1.1774 1.0924 0.1618 0.025 Uiso calc R 1
C C336 1.07114(19) 0.96782(15) 0.15582(9) 0.0182(4) Uani d . 1
H H336 1.1201 0.9191 0.1891 0.022 Uiso calc R 1
N N1 1.24915(16) 0.72517(14) 0.29043(8) 0.0232(4) Uani d . 1
O O1 1.14700(13) 0.76757(11) 0.25203(6) 0.0228(3) Uani d . 1
O O2 1.21663(16) 0.68829(12) 0.34380(7) 0.0288(3) Uani d . 1
O O3 1.37844(15) 0.71966(15) 0.27340(8) 0.0413(4) Uani d . 1
F F11 0.33854(12) 1.23879(10) 0.16002(6) 0.0319(3) Uani d . 1
F F12 1.12332(15) 1.17149(11) 0.43652(7) 0.0458(4) Uani d . 1
F F13 0.40845(13) 0.76620(10) 0.52191(6) 0.0330(3) Uani d . 1
F F21 0.67367(15) 0.49784(12) 0.54008(6) 0.0447(4) Uani d . 1
F F22 1.54253(12) 0.30798(11) 0.30944(7) 0.0418(3) Uani d . 1
F F23 0.61304(14) 0.40369(11) 0.10379(6) 0.0355(3) Uani d . 1
F F31 1.34503(13) 0.44073(10) 0.01912(6) 0.0320(3) Uani d . 1
F F32 0.35528(12) 0.88451(11) 0.01908(6) 0.0364(3) Uani d . 1
F F33 1.06177(12) 1.24204(9) 0.07802(5) 0.0261(3) Uani d . 1
P P1 0.78177(5) 0.90846(4) 0.31532(2) 0.01394(9) Uani d . 1
P P2 0.92541(5) 0.58263(4) 0.28780(2) 0.01375(9) Uani d . 1
P P3 0.91661(5) 0.80309(4) 0.15007(2) 0.01231(9) Uani d . 1
Cu Cu1 0.92130(2) 0.766649(17) 0.258012(10) 0.01294(6) Uani d . 1

loop_
_atom_site_aniso_label
_atom_site_aniso_U_11
_atom_site_aniso_U_22
_atom_site_aniso_U_33
_atom_site_aniso_U_12
_atom_site_aniso_U_13
_atom_site_aniso_U_23
C111 0.0158(8) 0.0129(9) 0.0179(9) -0.0022(7) -0.0035(7) -0.0036(7)
C112 0.0167(8) 0.0160(9) 0.0234(10) -0.0028(7) -0.0020(7) -0.0035(7)
C113 0.0265(10) 0.0166(9) 0.0217(10) -0.0066(8) -0.0040(8) 0.0000(7)
C114 0.0231(9) 0.0154(9) 0.0281(11) -0.0017(8) -0.0144(8) 0.0006(8)
C115 0.0145(8) 0.0253(11) 0.0304(11) -0.0027(8) -0.0071(8) -0.0021(8)
C116 0.0172(8) 0.0226(10) 0.0202(10) -0.0046(8) -0.0029(7) -0.0012(7)
C121 0.0139(8) 0.0164(9) 0.0190(9) -0.0034(7) -0.0020(7) -0.0020(7)
C122 0.0201(9) 0.0185(10) 0.0297(11) 0.0007(8) -0.0072(8) -0.0029(8)
C123 0.0207(9) 0.0300(12) 0.0405(13) -0.0047(9) -0.0131(9) -0.0029(9)
C124 0.0306(11) 0.0278(11) 0.0375(12) -0.0154(9) -0.0142(9) -0.0013(9)
C125 0.0368(12) 0.0165(10) 0.0497(14) -0.0053(9) -0.0207(10) -0.0040(9)
C126 0.0228(9) 0.0181(10) 0.0370(12) -0.0013(8) -0.0143(9) -0.0036(8)
C131 0.0134(8) 0.0139(9) 0.0173(9) -0.0002(7) -0.0016(7) 0.0001(7)
C132 0.0196(9) 0.0149(9) 0.0199(9) -0.0026(7) -0.0021(7) -0.0027(7)
C133 0.0258(10) 0.0186(10) 0.0177(10) 0.0002(8) -0.0014(7) -0.0020(7)
C134 0.0200(9) 0.0182(10) 0.0231(10) -0.0021(8) 0.0053(7) 0.0026(7)
C135 0.0162(8) 0.0158(9) 0.0276(10) -0.0029(7) -0.0026(7) 0.0012(7)
C136 0.0167(8) 0.0150(9) 0.0204(9) -0.0012(7) -0.0023(7) -0.0025(7)
C211 0.0161(8) 0.0134(9) 0.0179(9) 0.0010(7) 0.0020(7) 0.0012(7)
C212 0.0165(8) 0.0199(10) 0.0211(10) 0.0007(7) -0.0007(7) 0.0019(7)
C213 0.0228(9) 0.0292(11) 0.0185(10) 0.0056(8) -0.0010(8) 0.0001(8)
C214 0.0302(11) 0.0268(11) 0.0197(10) 0.0042(9) 0.0103(8) 0.0067(8)
C215 0.0323(11) 0.0214(11) 0.0338(12) -0.0083(9) 0.0142(9) 0.0013(9)
C216 0.0258(10) 0.0150(9) 0.0253(10) -0.0041(8) 0.0049(8) -0.0005(8)
C221 0.0153(8) 0.0129(9) 0.0197(9) -0.0024(7) -0.0007(7) -0.0022(7)
C222 0.0188(9) 0.0181(10) 0.0278(11) -0.0018(8) 0.0018(8) 0.0034(8)
C223 0.0175(9) 0.0226(11) 0.0441(13) -0.0038(8) 0.0080(9) -0.0001(9)
C224 0.0145(9) 0.0202(10) 0.0429(13) 0.0040(8) -0.0076(8) -0.0083(9)
C225 0.0301(11) 0.0255(11) 0.0249(11) 0.0083(9) -0.0057(9) 0.0002(8)
C226 0.0248(10) 0.0229(11) 0.0212(10) 0.0030(8) 0.0021(8) 0.0011(8)
C231 0.0146(8) 0.0160(9) 0.0162(9) -0.0052(7) 0.0026(7) -0.0002(7)
C232 0.0187(8) 0.0163(9) 0.0204(9) -0.0068(7) 0.0009(7) 0.0014(7)
C233 0.0231(9) 0.0255(11) 0.0241(10) -0.0110(8) -0.0043(8) 0.0044(8)
C234 0.0273(10) 0.0337(12) 0.0169(10) -0.0189(9) -0.0003(8) -0.0031(8)
C235 0.0235(9) 0.0238(11) 0.0344(12) -0.0089(8) 0.0054(8) -0.0143(9)
C236 0.0167(9) 0.0191(10) 0.0305(11) -0.0021(7) 0.0020(8) -0.0073(8)
C311 0.0144(8) 0.0148(9) 0.0121(8) -0.0030(7) -0.0020(6) 0.0013(6)
C312 0.0154(8) 0.0153(9) 0.0196(9) -0.0040(7) -0.0021(7) 0.0003(7)
C313 0.0146(8) 0.0218(10) 0.0266(10) -0.0028(7) 0.0005(7) -0.0012(8)
C314 0.0225(9) 0.0176(10) 0.0202(10) 0.0013(8) 0.0009(7) -0.0039(7)
C315 0.0290(10) 0.0154(9) 0.0242(10) -0.0087(8) 0.0022(8) -0.0028(7)
C316 0.0199(9) 0.0174(9) 0.0214(10) -0.0077(7) 0.0023(7) -0.0005(7)
C321 0.0147(8) 0.0135(8) 0.0164(9) -0.0067(7) -0.0028(6) 0.0019(7)
C322 0.0167(8) 0.0159(9) 0.0213(10) -0.0052(7) -0.0024(7) -0.0015(7)
C323 0.0131(8) 0.0223(10) 0.0379(12) -0.0049(8) -0.0032(8) -0.0008(8)
C324 0.0190(9) 0.0205(10) 0.0358(12) -0.0108(8) -0.0165(8) 0.0094(8)
C325 0.0312(10) 0.0270(11) 0.0207(10) -0.0155(9) -0.0107(8) 0.0048(8)
C326 0.0200(9) 0.0232(10) 0.0177(9) -0.0098(8) -0.0030(7) 0.0020(7)
C331 0.0133(8) 0.0128(8) 0.0152(9) -0.0039(7) 0.0030(6) -0.0024(6)
C332 0.0233(9) 0.0187(10) 0.0199(10) -0.0087(8) -0.0051(7) 0.0013(7)
C333 0.0300(10) 0.0178(10) 0.0191(10) -0.0063(8) -0.0041(8) 0.0051(7)
C334 0.0224(9) 0.0125(9) 0.0225(10) -0.0066(7) 0.0099(7) -0.0033(7)
C335 0.0178(9) 0.0188(10) 0.0290(11) -0.0086(8) -0.0003(7) -0.0044(8)
C336 0.0155(8) 0.0170(9) 0.0226(10) -0.0049(7) -0.0034(7) 0.0003(7)
N1 0.0156(7) 0.0231(9) 0.0315(10) -0.0032(7) -0.0046(7) -0.0089(7)
O1 0.0144(6) 0.0267(7) 0.0269(7) -0.0059(6) -0.0067(5) 0.0062(6)
O2 0.0338(8) 0.0245(8) 0.0250(8) -0.0007(6) -0.0099(6) 0.0000(6)
O3 0.0131(7) 0.0582(11) 0.0545(11) -0.0075(7) -0.0034(7) -0.0180(9)
F11 0.0277(6) 0.0272(7) 0.0392(7) -0.0039(5) -0.0192(5) 0.0091(5)
F12 0.0462(8) 0.0346(8) 0.0653(10) -0.0196(6) -0.0318(7) -0.0038(7)
F13 0.0361(7) 0.0334(7) 0.0298(7) -0.0134(6) 0.0123(5) 0.0017(5)
F21 0.0517(8) 0.0537(9) 0.0229(7) -0.0095(7) 0.0156(6) 0.0076(6)
F22 0.0165(6) 0.0341(8) 0.0685(10) 0.0086(5) -0.0121(6) -0.0083(7)
F23 0.0444(7) 0.0440(8) 0.0280(7) -0.0263(6) -0.0070(6) -0.0078(6)
F31 0.0287(6) 0.0238(6) 0.0409(7) -0.0006(5) 0.0087(5) -0.0140(5)
F32 0.0242(6) 0.0418(8) 0.0470(8) -0.0159(6) -0.0236(5) 0.0143(6)
F33 0.0366(6) 0.0156(6) 0.0289(6) -0.0135(5) 0.0089(5) -0.0020(5)
P1 0.0130(2) 0.0125(2) 0.0160(2) -0.00207(17) -0.00181(16) -0.00245(17)
P2 0.0129(2) 0.0121(2) 0.0153(2) -0.00204(17) -0.00006(16) 0.00020(17)
P3 0.01112(19) 0.0127(2) 0.0135(2) -0.00410(17) -0.00106(16) 0.00032(16)
Cu1 0.01211(10) 0.01249(11) 0.01381(11) -0.00253(8) -0.00091(8) -0.00025(8)

loop_
_atom_type_symbol
_atom_type_description
_atom_type_scat_dispersion_real
_atom_type_scat_dispersion_imag
_atom_type_scat_source
C C 0.0033 0.0016 'International Tables Vol C Tables 4.2.6.8 and 6.1.1.4'
H H 0 0 'International Tables Vol C Tables 4.2.6.8 and 6.1.1.4'
N N 0.0061 0.0033 'International Tables Vol C Tables 4.2.6.8 and 6.1.1.4'
O O 0.0106 0.006 'International Tables Vol C Tables 4.2.6.8 and 6.1.1.4'
F F 0.0171 0.0103 'International Tables Vol C Tables 4.2.6.8 and 6.1.1.4'
P P 0.1023 0.0942 'International Tables Vol C Tables 4.2.6.8 and 6.1.1.4'
Cu Cu 0.3201 1.2651 'International Tables Vol C Tables 4.2.6.8 and 6.1.1.4'

loop_
_geom_angle_atom_site_label_1
_geom_angle_atom_site_label_2
_geom_angle_atom_site_label_3
_geom_angle
_geom_angle_publ_flag
C116 C111 C112 118.43(16) ?
C116 C111 P1 123.28(14) ?
C112 C111 P1 118.20(13) ?
C113 C112 C111 121.34(17) ?
C113 C112 H112 119.3 ?
C111 C112 H112 119.3 ?
C114 C113 C112 118.08(18) ?
C114 C113 H113 121 ?
C112 C113 H113 121 ?
F11 C114 C115 118.73(17) ?
F11 C114 C113 118.43(17) ?
C115 C114 C113 122.83(17) ?
C114 C115 C116 118.59(17) ?
C114 C115 H115 120.7 ?
C116 C115 H115 120.7 ?
C115 C116 C111 120.70(18) ?
C115 C116 H116 119.7 ?
C111 C116 H116 119.7 ?
C126 C121 C122 119.30(16) ?
C126 C121 P1 122.57(13) ?
C122 C121 P1 118.08(14) ?
C123 C122 C121 120.47(18) ?
C123 C122 H122 119.8 ?
C121 C122 H122 119.8 ?
C124 C123 C122 118.28(18) ?
C124 C123 H123 120.9 ?
C122 C123 H123 120.9 ?
F12 C124 C123 118.94(18) ?
F12 C124 C125 117.93(19) ?
C123 C124 C125 123.13(18) ?
C124 C125 C126 118.07(19) ?
C124 C125 H125 121 ?
C126 C125 H125 121 ?
C121 C126 C125 120.75(18) ?
C121 C126 H126 119.6 ?
C125 C126 H126 119.6 ?
C132 C131 C136 118.98(16) ?
C132 C131 P1 123.15(13) ?
C136 C131 P1 117.86(13) ?
C133 C132 C131 120.39(16) ?
C133 C132 H132 119.8 ?
C131 C132 H132 119.8 ?
C134 C133 C132 118.55(17) ?
C134 C133 H133 120.7 ?
C132 C133 H133 120.7 ?
F13 C134 C133 118.11(17) ?
F13 C134 C135 118.56(16) ?
C133 C134 C135 123.33(17) ?
C134 C135 C136 117.47(16) ?
C134 C135 H135 121.3 ?
C136 C135 H135 121.3 ?
C135 C136 C131 121.24(17) ?
C135 C136 H136 119.4 ?
C131 C136 H136 119.4 ?
C216 C211 C212 119.37(17) ?
C216 C211 P2 123.31(14) ?
C212 C211 P2 117.31(13) ?
C213 C212 C211 120.73(18) ?
C213 C212 H212 119.6 ?
C211 C212 H212 119.6 ?
C214 C213 C212 117.87(19) ?
C214 C213 H213 121.1 ?
C212 C213 H213 121.1 ?
F21 C214 C215 118.41(19) ?
F21 C214 C213 118.1(2) ?
C215 C214 C213 123.51(18) ?
C214 C215 C216 118.15(19) ?
C214 C215 H215 120.9 ?
C216 C215 H215 120.9 ?
C211 C216 C215 120.35(19) ?
C211 C216 H216 119.8 ?
C215 C216 H216 119.8 ?
C226 C221 C222 118.76(17) ?
C226 C221 P2 122.63(14) ?
C222 C221 P2 118.38(14) ?
C223 C222 C221 120.54(18) ?
C223 C222 H222 119.7 ?
C221 C222 H222 119.7 ?
C224 C223 C222 118.67(18) ?
C224 C223 H223 120.7 ?
C222 C223 H223 120.7 ?
F22 C224 C223 118.50(18) ?
F22 C224 C225 118.46(19) ?
C223 C224 C225 123.04(18) ?
C224 C225 C226 118.02(19) ?
C224 C225 H225 121 ?
C226 C225 H225 121 ?
C225 C226 C221 120.88(18) ?
C225 C226 H226 119.6 ?
C221 C226 H226 119.6 ?
C236 C231 C232 118.97(16) ?
C236 C231 P2 123.58(14) ?
C232 C231 P2 117.38(13) ?
C233 C232 C231 121.42(18) ?
C233 C232 H232 119.3 ?
C231 C232 H232 119.3 ?
C234 C233 C232 117.67(18) ?
C234 C233 H233 121.2 ?
C232 C233 H233 121.2 ?
F23 C234 C235 118.14(18) ?
F23 C234 C233 118.74(18) ?
C235 C234 C233 123.11(17) ?
C234 C235 C236 118.50(18) ?
C234 C235 H235 120.8 ?
C236 C235 H235 120.8 ?
C231 C236 C235 120.30(18) ?
C231 C236 H236 119.8 ?
C235 C236 H236 119.8 ?
C312 C311 C316 118.70(16) ?
C312 C311 P3 121.87(13) ?
C316 C311 P3 119.29(13) ?
C313 C312 C311 120.86(16) ?
C313 C312 H312 119.6 ?
C311 C312 H312 119.6 ?
C314 C313 C312 118.43(16) ?
C314 C313 H313 120.8 ?
C312 C313 H313 120.8 ?
F31 C314 C313 118.77(16) ?
F31 C314 C315 118.34(17) ?
C313 C314 C315 122.88(17) ?
C314 C315 C316 118.14(17) ?
C314 C315 H315 120.9 ?
C316 C315 H315 120.9 ?
C315 C316 C311 120.98(16) ?
C315 C316 H316 119.5 ?
C311 C316 H316 119.5 ?
C322 C321 C326 119.14(16) ?
C322 C321 P3 118.73(13) ?
C326 C321 P3 122.01(13) ?
C323 C322 C321 120.44(17) ?
C323 C322 H322 119.8 ?
C321 C322 H322 119.8 ?
C324 C323 C322 118.23(17) ?
C324 C323 H323 120.9 ?
C322 C323 H323 120.9 ?
F32 C324 C323 118.35(18) ?
F32 C324 C325 117.95(18) ?
C323 C324 C325 123.70(17) ?
C324 C325 C326 117.62(18) ?
C324 C325 H325 121.2 ?
C326 C325 H325 121.2 ?
C325 C326 C321 120.84(17) ?
C325 C326 H326 119.6 ?
C321 C326 H326 119.6 ?
C332 C331 C336 118.71(16) ?
C332 C331 P3 122.55(13) ?
C336 C331 P3 118.56(13) ?
C333 C332 C331 121.02(16) ?
C333 C332 H332 119.5 ?
C331 C332 H332 119.5 ?
C334 C333 C332 118.15(17) ?
C334 C333 H333 120.9 ?
C332 C333 H333 120.9 ?
F33 C334 C333 118.72(17) ?
F33 C334 C335 118.29(16) ?
C333 C334 C335 122.97(17) ?
C334 C335 C336 118.45(17) ?
C334 C335 H335 120.8 ?
C336 C335 H335 120.8 ?
C335 C336 C331 120.68(17) ?
C335 C336 H336 119.7 ?
C331 C336 H336 119.7 ?
O3 N1 O2 121.54(17) ?
O3 N1 O1 118.99(17) ?
O2 N1 O1 119.45(15) ?
N1 O1 Cu1 129.87(11) y
C121 P1 C131 103.52(8) ?
C121 P1 C111 102.89(8) ?
C131 P1 C111 101.99(8) ?
C121 P1 Cu1 115.18(6) ?
C131 P1 Cu1 116.00(6) ?
C111 P1 Cu1 115.38(6) ?
C211 P2 C221 102.44(8) ?
C211 P2 C231 103.80(8) ?
C221 P2 C231 104.60(8) ?
C211 P2 Cu1 117.00(6) ?
C221 P2 Cu1 114.73(6) ?
C231 P2 Cu1 112.79(6) ?
C321 P3 C311 102.69(8) ?
C321 P3 C331 101.81(8) ?
C311 P3 C331 103.93(8) ?
C321 P3 Cu1 119.88(6) ?
C311 P3 Cu1 113.47(6) ?
C331 P3 Cu1 113.18(6) ?
O1 Cu1 P2 103.96(4) y
O1 Cu1 P1 112.11(4) y
P2 Cu1 P1 119.537(18) y
O1 Cu1 P3 87.93(4) y
P2 Cu1 P3 112.289(18) y
P1 Cu1 P3 115.765(18) y

loop_
_geom_bond_atom_site_label_1
_geom_bond_atom_site_label_2
_geom_bond_distance
_geom_bond_publ_flag
C111 C116 1.394(2) ?
C111 C112 1.397(3) ?
C111 P1 1.8372(18) ?
C112 C113 1.384(3) ?
C112 H112 0.95 ?
C113 C114 1.375(3) ?
C113 H113 0.95 ?
C114 F11 1.359(2) ?
C114 C115 1.369(3) ?
C115 C116 1.391(3) ?
C115 H115 0.95 ?
C116 H116 0.95 ?
C121 C126 1.386(3) ?
C121 C122 1.392(2) ?
C121 P1 1.8249(17) ?
C122 C123 1.389(3) ?
C122 H122 0.95 ?
C123 C124 1.370(3) ?
C123 H123 0.95 ?
C124 F12 1.359(2) ?
C124 C125 1.371(3) ?
C125 C126 1.390(3) ?
C125 H125 0.95 ?
C126 H126 0.95 ?
C131 C132 1.391(2) ?
C131 C136 1.401(2) ?
C131 P1 1.8263(18) ?
C132 C133 1.389(3) ?
C132 H132 0.95 ?
C133 C134 1.371(3) ?
C133 H133 0.95 ?
C134 F13 1.360(2) ?
C134 C135 1.379(3) ?
C135 C136 1.385(2) ?
C135 H135 0.95 ?
C136 H136 0.95 ?
C211 C216 1.389(2) ?
C211 C212 1.397(3) ?
C211 P2 1.8166(18) ?
C212 C213 1.385(3) ?
C212 H212 0.95 ?
C213 C214 1.376(3) ?
C213 H213 0.95 ?
C214 F21 1.357(2) ?
C214 C215 1.367(3) ?
C215 C216 1.396(3) ?
C215 H215 0.95 ?
C216 H216 0.95 ?
C221 C226 1.393(3) ?
C221 C222 1.393(2) ?
C221 P2 1.8199(18) ?
C222 C223 1.383(3) ?
C222 H222 0.95 ?
C223 C224 1.364(3) ?
C223 H223 0.95 ?
C224 F22 1.364(2) ?
C224 C225 1.370(3) ?
C225 C226 1.387(3) ?
C225 H225 0.95 ?
C226 H226 0.95 ?
C231 C236 1.391(2) ?
C231 C232 1.392(2) ?
C231 P2 1.8209(18) ?
C232 C233 1.383(3) ?
C232 H232 0.95 ?
C233 C234 1.375(3) ?
C233 H233 0.95 ?
C234 F23 1.359(2) ?
C234 C235 1.370(3) ?
C235 C236 1.392(3) ?
C235 H235 0.95 ?
C236 H236 0.95 ?
C311 C312 1.395(2) ?
C311 C316 1.396(2) ?
C311 P3 1.8340(18) ?
C312 C313 1.388(3) ?
C312 H312 0.95 ?
C313 C314 1.374(3) ?
C313 H313 0.95 ?
C314 F31 1.355(2) ?
C314 C315 1.375(3) ?
C315 C316 1.391(3) ?
C315 H315 0.95 ?
C316 H316 0.95 ?
C321 C322 1.392(2) ?
C321 C326 1.398(2) ?
C321 P3 1.8236(17) ?
C322 C323 1.391(2) ?
C322 H322 0.95 ?
C323 C324 1.370(3) ?
C323 H323 0.95 ?
C324 F32 1.363(2) ?
C324 C325 1.371(3) ?
C325 C326 1.392(2) ?
C325 H325 0.95 ?
C326 H326 0.95 ?
C331 C332 1.392(2) ?
C331 C336 1.394(2) ?
C331 P3 1.8385(17) ?
C332 C333 1.390(2) ?
C332 H332 0.95 ?
C333 C334 1.368(3) ?
C333 H333 0.95 ?
C334 F33 1.3624(19) ?
C334 C335 1.372(3) ?
C335 C336 1.388(2) ?
C335 H335 0.95 ?
C336 H336 0.95 ?
N1 O3 1.234(2) ?
N1 O2 1.249(2) ?
N1 O1 1.2757(19) ?
O1 Cu1 2.1182(12) y
P1 Cu1 2.2901(5) y
P2 Cu1 2.2840(5) y
P3 Cu1 2.3256(5) y

loop_
_geom_hbond_atom_site_label_D
_geom_hbond_atom_site_label_H
_geom_hbond_atom_site_label_A
_geom_hbond_site_symmetry_A
_geom_hbond_distance_DH
_geom_hbond_distance_HA
_geom_hbond_distance_DA
_geom_hbond_angle_DHA
C122 H122 O2 . 0.95 2.30 3.224(2) 163
C336 H336 O1 . 0.95 2.17 3.037(2) 151
C126 H126 F22 1_465 0.95 2.40 3.281(2) 154
C136 H136 O3 1_455 0.95 2.53 3.223(2) 130
C215 H215 F13 2_666 0.95 2.51 3.301(2) 141
C315 H315 F33 1_545 0.95 2.50 3.403(2) 159
C332 H332 F32 2_675 0.95 2.48 3.131(2) 125
C326 H326 F33 2_775 0.95 2.36 3.150(2) 141

loop_
_geom_torsion_atom_site_label_1
_geom_torsion_atom_site_label_2
_geom_torsion_atom_site_label_3
_geom_torsion_atom_site_label_4
_geom_torsion
C116 C111 C112 C113 -1.6(3)
P1 C111 C112 C113 174.93(14)
C111 C112 C113 C114 0.3(3)
C112 C113 C114 F11 -178.64(16)
C112 C113 C114 C115 1.4(3)
F11 C114 C115 C116 178.39(16)
C113 C114 C115 C116 -1.6(3)
C114 C115 C116 C111 0.2(3)
C112 C111 C116 C115 1.4(3)
P1 C111 C116 C115 -175.00(14)
C126 C121 C122 C123 -0.2(3)
P1 C121 C122 C123 -177.78(16)
C121 C122 C123 C124 -0.1(3)
C122 C123 C124 F12 179.89(19)
C122 C123 C124 C125 0.6(4)
F12 C124 C125 C126 -179.9(2)
C123 C124 C125 C126 -0.6(4)
C122 C121 C126 C125 0.2(3)
P1 C121 C126 C125 177.63(17)
C124 C125 C126 C121 0.2(3)
C136 C131 C132 C133 -0.5(3)
P1 C131 C132 C133 178.38(14)
C131 C132 C133 C134 -1.1(3)
C132 C133 C134 F13 -178.86(16)
C132 C133 C134 C135 1.2(3)
F13 C134 C135 C136 -179.62(16)
C133 C134 C135 C136 0.4(3)
C134 C135 C136 C131 -2.0(3)
C132 C131 C136 C135 2.0(3)
P1 C131 C136 C135 -176.86(14)
C216 C211 C212 C213 1.3(3)
P2 C211 C212 C213 -178.51(14)
C211 C212 C213 C214 -0.6(3)
C212 C213 C214 F21 -179.82(17)
C212 C213 C214 C215 -0.3(3)
F21 C214 C215 C216 179.91(17)
C213 C214 C215 C216 0.4(3)
C212 C211 C216 C215 -1.2(3)
P2 C211 C216 C215 178.61(15)
C214 C215 C216 C211 0.4(3)
C226 C221 C222 C223 -2.1(3)
P2 C221 C222 C223 172.58(15)
C221 C222 C223 C224 -0.5(3)
C222 C223 C224 F22 -176.99(17)
C222 C223 C224 C225 2.9(3)
F22 C224 C225 C226 177.41(18)
C223 C224 C225 C226 -2.5(3)
C224 C225 C226 C221 -0.3(3)
C222 C221 C226 C225 2.5(3)
P2 C221 C226 C225 -171.92(16)
C236 C231 C232 C233 -1.5(3)
P2 C231 C232 C233 175.64(14)
C231 C232 C233 C234 0.6(3)
C232 C233 C234 F23 179.96(16)
C232 C233 C234 C235 1.0(3)
F23 C234 C235 C236 179.45(17)
C233 C234 C235 C236 -1.6(3)
C232 C231 C236 C235 0.9(3)
P2 C231 C236 C235 -176.07(15)
C234 C235 C236 C231 0.6(3)
C316 C311 C312 C313 1.7(3)
P3 C311 C312 C313 177.38(14)
C311 C312 C313 C314 -1.1(3)
C312 C313 C314 F31 179.49(16)
C312 C313 C314 C315 -0.2(3)
F31 C314 C315 C316 -178.93(17)
C313 C314 C315 C316 0.7(3)
C314 C315 C316 C311 0.0(3)
C312 C311 C316 C315 -1.2(3)
P3 C311 C316 C315 -176.91(14)
C326 C321 C322 C323 -1.5(3)
P3 C321 C322 C323 174.63(14)
C321 C322 C323 C324 0.1(3)
C322 C323 C324 F32 -179.21(16)
C322 C323 C324 C325 1.5(3)
F32 C324 C325 C326 179.20(16)
C323 C324 C325 C326 -1.5(3)
C324 C325 C326 C321 0.0(3)
C322 C321 C326 C325 1.5(3)
P3 C321 C326 C325 -174.51(14)
C336 C331 C332 C333 -0.6(3)
P3 C331 C332 C333 174.43(14)
C331 C332 C333 C334 1.2(3)
C332 C333 C334 F33 -179.35(16)
C332 C333 C334 C335 -0.7(3)
F33 C334 C335 C336 178.36(15)
C333 C334 C335 C336 -0.2(3)
C334 C335 C336 C331 0.8(3)
C332 C331 C336 C335 -0.4(3)
P3 C331 C336 C335 -175.65(14)
O3 N1 O1 Cu1 168.52(13)
O2 N1 O1 Cu1 -10.1(2)
C126 C121 P1 C131 -86.16(17)
C122 C121 P1 C131 91.29(16)
C126 C121 P1 C111 19.76(18)
C122 C121 P1 C111 -162.80(15)
C126 C121 P1 Cu1 146.16(15)
C122 C121 P1 Cu1 -36.39(17)
C132 C131 P1 C121 2.17(17)
C136 C131 P1 C121 -178.98(14)
C132 C131 P1 C111 -104.43(15)
C136 C131 P1 C111 74.42(15)
C132 C131 P1 Cu1 129.34(14)
C136 C131 P1 Cu1 -51.81(15)
C116 C111 P1 C121 -115.02(15)
C112 C111 P1 C121 68.61(15)
C116 C111 P1 C131 -7.93(17)
C112 C111 P1 C131 175.70(14)
C116 C111 P1 Cu1 118.70(14)
C112 C111 P1 Cu1 -57.67(15)
C216 C211 P2 C221 -104.51(16)
C212 C211 P2 C221 75.32(15)
C216 C211 P2 C231 4.16(18)
C212 C211 P2 C231 -176.01(14)
C216 C211 P2 Cu1 129.11(14)
C212 C211 P2 Cu1 -51.06(15)
C226 C221 P2 C211 6.02(17)
C222 C221 P2 C211 -168.41(14)
C226 C221 P2 C231 -102.03(16)
C222 C221 P2 C231 83.53(15)
C226 C221 P2 Cu1 133.86(14)
C222 C221 P2 Cu1 -40.58(16)
C236 C231 P2 C211 -94.43(16)
C232 C231 P2 C211 88.54(14)
C236 C231 P2 C221 12.62(17)
C232 C231 P2 C221 -164.42(13)
C236 C231 P2 Cu1 137.95(14)
C232 C231 P2 Cu1 -39.08(15)
C322 C321 P3 C311 155.05(14)
C326 C321 P3 C311 -28.92(16)
C322 C321 P3 C331 -97.54(14)
C326 C321 P3 C331 78.49(16)
C322 C321 P3 Cu1 28.18(16)
C326 C321 P3 Cu1 -155.80(12)
C312 C311 P3 C321 135.09(15)
C316 C311 P3 C321 -49.29(16)
C312 C311 P3 C331 29.31(16)
C316 C311 P3 C331 -155.07(14)
C312 C311 P3 Cu1 -94.04(14)
C316 C311 P3 Cu1 81.58(15)
C332 C331 P3 C321 -10.69(17)
C336 C331 P3 C321 164.33(14)
C332 C331 P3 C311 95.75(16)
C336 C331 P3 C311 -89.23(15)
C332 C331 P3 Cu1 -140.71(14)
C336 C331 P3 Cu1 34.31(15)
N1 O1 Cu1 P2 -47.17(15)
N1 O1 Cu1 P1 83.31(15)
N1 O1 Cu1 P3 -159.63(15)
C211 P2 Cu1 O1 115.58(8)
C221 P2 Cu1 O1 -4.47(8)
C231 P2 Cu1 O1 -124.11(7)
C211 P2 Cu1 P1 -10.33(7)
C221 P2 Cu1 P1 -130.38(6)
C231 P2 Cu1 P1 109.98(6)
C211 P2 Cu1 P3 -150.88(7)
C221 P2 Cu1 P3 89.07(7)
C231 P2 Cu1 P3 -30.58(6)
C121 P1 Cu1 O1 -3.63(8)
C131 P1 Cu1 O1 -124.75(7)
C111 P1 Cu1 O1 116.10(7)
C121 P1 Cu1 P2 118.34(7)
C131 P1 Cu1 P2 -2.78(7)
C111 P1 Cu1 P2 -121.93(6)
C121 P1 Cu1 P3 -102.42(7)
C131 P1 Cu1 P3 136.47(6)
C111 P1 Cu1 P3 17.32(6)
C321 P3 Cu1 O1 -179.52(8)
C311 P3 Cu1 O1 58.78(7)
C331 P3 Cu1 O1 -59.34(7)
C321 P3 Cu1 P2 76.24(7)
C311 P3 Cu1 P2 -45.46(6)
C331 P3 Cu1 P2 -163.59(6)
C321 P3 Cu1 P1 -65.89(7)
C311 P3 Cu1 P1 172.40(6)
C331 P3 Cu1 P1 54.28(6)
